data_2231387
loop_
_publ_author_name
'Li, Guo-Qiang'
'Li, Yao-Lan'
'Wang, Guo-Cai'
'Liang, Zhi-Hong'
'Jiang, Ren-Wang'

_publ_section_title
;
 Eucomic acid methanol monosolvate
;
_journal_coeditor_code ZS2127
_journal_issue 8
_journal_name_full 'Acta Crystallographica Section E'
_journal_page_first o2192
_journal_paper_doi 10.1107/S1600536811030017
_journal_volume 67
_journal_year 2011
_chemical_formula_iupac 'C11 H12 O6 , C H4 O'
_chemical_formula_moiety 'C11 H12 O6, C H4 O'
_chemical_formula_sum 'C12 H16 O7'
_chemical_formula_weight 272.25
_chemical_name_common 'eucomic acid--methanol (1/1)'
_chemical_name_systematic
;
2-hydroxy-2-(4-hydroxybenzyl)butanedioic acid methanol monosolvate
;
_space_group_crystal_system orthorhombic
_space_group_IT_number 19
_space_group_name_Hall 'P 2ac 2ab'
_space_group_name_H-M_alt 'P 21 21 21'
_symmetry_space_group_name_Hall 'P 2ac 2ab'
_symmetry_space_group_name_H-M 'P 21 21 21'
_atom_sites_solution_hydrogens geom
_atom_sites_solution_primary direct
_atom_sites_solution_secondary difmap
_audit_creation_method
;
  Olex2 1.1
  (compiled 2011.02.15 svn.r1672, GUI svn.r3494)
;
_cell_angle_alpha 90.00
_cell_angle_beta 90.00
_cell_angle_gamma 90.00
_cell_formula_units_Z 4
_cell_length_a 5.8970(2)
_cell_length_b 7.2088(3)
_cell_length_c 31.3290(4)
_cell_measurement_reflns_used 2341
_cell_measurement_temperature 293(2)
_cell_measurement_theta_max 25.01
_cell_measurement_theta_min 1.3
_cell_volume 1331.80(7)
_computing_cell_refinement 'SMART and SAINT (Bruker, 1998)'
_computing_data_collection 'SMART (Bruker, 1998)'
_computing_data_reduction 'XPREP in SHELXTL (Sheldrick, 2008)'
_computing_molecular_graphics 'OLEX2 (Dolomanov <i>et al.</i>, 2009)'
_computing_publication_material 'OLEX2 (Dolomanov <i>et al.</i>, 2009)'
_computing_structure_refinement 'SHELXL97 (Sheldrick, 2008)'
_computing_structure_solution 'SHELXS97 (Sheldrick, 2008)'
_diffrn_ambient_temperature 293(2)
_diffrn_measured_fraction_theta_full 1.000
_diffrn_measured_fraction_theta_max 1.000
_diffrn_measurement_device_type 'Bruker SMART 1000 CCD'
_diffrn_measurement_method \w
_diffrn_radiation_monochromator graphite
_diffrn_radiation_type MoK\a
_diffrn_radiation_wavelength 0.71073
_diffrn_reflns_av_R_equivalents 0.0356
_diffrn_reflns_limit_h_max 6
_diffrn_reflns_limit_h_min -7
_diffrn_reflns_limit_k_max 6
_diffrn_reflns_limit_k_min -8
_diffrn_reflns_limit_l_max 37
_diffrn_reflns_limit_l_min -36
_diffrn_reflns_number 7417
_diffrn_reflns_theta_full 25.00
_diffrn_reflns_theta_max 25.01
_diffrn_reflns_theta_min 1.30
_diffrn_standards_decay_% 0
_exptl_absorpt_coefficient_mu 0.113
_exptl_absorpt_correction_type none
_exptl_crystal_colour colourless
_exptl_crystal_density_diffrn 1.358
_exptl_crystal_density_method 'not measured'
_exptl_crystal_description prism
_exptl_crystal_F_000 576
_exptl_crystal_size_max 0.60
_exptl_crystal_size_mid 0.20
_exptl_crystal_size_min 0.10
_refine_diff_density_max 0.184
_refine_diff_density_min -0.185
_refine_ls_extinction_method none
_refine_ls_goodness_of_fit_ref 1.052
_refine_ls_hydrogen_treatment constr
_refine_ls_matrix_type full
_refine_ls_number_parameters 178
_refine_ls_number_reflns 1408
_refine_ls_number_restraints 0
_refine_ls_restrained_S_all 1.052
_refine_ls_R_factor_all 0.0397
_refine_ls_R_factor_gt 0.0303
_refine_ls_shift/su_max 0.000
_refine_ls_shift/su_mean 0.000
_refine_ls_structure_factor_coef Fsqd
_refine_ls_weighting_details 'calc w = 1/[\s^2^(Fo^2^)+(0.0459P)^2^+0.0811P] where P=(Fo^2^+2Fc^2^)/3'
_refine_ls_weighting_scheme calc
_refine_ls_wR_factor_gt 0.0752
_refine_ls_wR_factor_ref 0.0806
_reflns_number_gt 1184
_reflns_number_total 1408
_reflns_threshold_expression I>2\s(I)
_cod_data_source_file zs2127.cif
_cod_data_source_block I
_cod_original_cell_volume 1331.81(7)
_cod_database_code 2231387
_cod_database_fobs_code 2231387

loop_
_space_group_symop_id
_space_group_symop_operation_xyz
1 'x, y, z'
2 '-x+1/2, -y, z+1/2'
3 'x+1/2, -y+1/2, -z'
4 '-x, y+1/2, -z+1/2'

loop_
_atom_site_type_symbol
_atom_site_label
_atom_site_fract_x
_atom_site_fract_y
_atom_site_fract_z
_atom_site_U_iso_or_equiv
_atom_site_adp_type
_atom_site_calc_flag
_atom_site_refinement_flags
_atom_site_occupancy
_atom_site_symmetry_multiplicity
O O4 0.5195(3) 0.2588(3) 0.38870(6) 0.0496(5) Uani d . 1 1
H H4 0.6358 0.3081 0.3799 0.074 Uiso calc R 1 1
O O2 -0.0623(2) 0.3712(2) 0.37354(5) 0.0399(4) Uani d . 1 1
H H2 -0.0175 0.4478 0.3561 0.060 Uiso calc R 1 1
O O1 0.2583(3) 0.1398(3) 0.18267(5) 0.0503(5) Uani d . 1 1
H H1 0.3811 0.0962 0.1756 0.075 Uiso calc R 1 1
O O3 0.3496(3) 0.4842(3) 0.35125(5) 0.0465(5) Uani d . 1 1
C C5 -0.0136(4) 0.1541(3) 0.28608(7) 0.0390(6) Uani d . 1 1
H H5 -0.1536 0.1885 0.2972 0.047 Uiso calc R 1 1
C C4 0.1514(4) 0.0859(3) 0.31338(7) 0.0346(5) Uani d . 1 1
C C1 0.2305(4) 0.1201(3) 0.22599(7) 0.0373(5) Uani d . 1 1
C C8 0.1204(4) 0.2530(3) 0.38545(7) 0.0337(5) Uani d . 1 1
C C3 0.3574(4) 0.0333(3) 0.29570(7) 0.0401(6) Uani d . 1 1
H H3 0.4705 -0.0139 0.3133 0.048 Uiso calc R 1 1
O O6 -0.0015(5) 0.3883(3) 0.49413(6) 0.0750(6) Uani d . 1 1
H H6 0.0124 0.4873 0.5068 0.112 Uiso calc R 1 1
C C6 0.0240(4) 0.1722(3) 0.24286(7) 0.0380(6) Uani d . 1 1
H H6A -0.0889 0.2193 0.2252 0.046 Uiso calc R 1 1
O O5 0.2358(4) 0.5185(3) 0.44936(6) 0.0769(7) Uani d . 1 1
C C11 0.3419(4) 0.3486(4) 0.37382(7) 0.0361(5) Uani d . 1 1
C C2 0.3976(4) 0.0497(4) 0.25230(7) 0.0420(6) Uani d . 1 1
H H2A 0.5365 0.0136 0.2409 0.050 Uiso calc R 1 1
C C7 0.1074(4) 0.0688(3) 0.36073(7) 0.0397(6) Uani d . 1 1
H H7A 0.2170 -0.0167 0.3728 0.048 Uiso calc R 1 1
H H7B -0.0421 0.0156 0.3649 0.048 Uiso calc R 1 1
C C10 0.1187(4) 0.3916(4) 0.45945(7) 0.0449(6) Uani d . 1 1
C C9 0.0974(4) 0.2185(4) 0.43323(7) 0.0412(6) Uani d . 1 1
H H9A -0.0491 0.1622 0.4388 0.049 Uiso calc R 1 1
H H9B 0.2134 0.1311 0.4421 0.049 Uiso calc R 1 1
O O7 0.0058(6) 0.6834(4) 0.54040(10) 0.1137(10) Uani d . 1 1
H H7 -0.0761 0.7730 0.5357 0.171 Uiso calc R 1 1
C C12 0.1744(7) 0.7337(6) 0.56770(13) 0.1048(14) Uani d . 1 1
H H12A 0.3167 0.6874 0.5573 0.157 Uiso calc R 1 1
H H12B 0.1446 0.6828 0.5954 0.157 Uiso calc R 1 1
H H12C 0.1808 0.8666 0.5696 0.157 Uiso calc R 1 1

loop_
_atom_site_aniso_label
_atom_site_aniso_U_11
_atom_site_aniso_U_22
_atom_site_aniso_U_33
_atom_site_aniso_U_12
_atom_site_aniso_U_13
_atom_site_aniso_U_23
O4 0.0228(8) 0.0617(12) 0.0644(12) -0.0021(9) -0.0012(8) 0.0092(9)
O2 0.0262(8) 0.0491(10) 0.0446(9) -0.0002(8) 0.0008(7) 0.0065(8)
O1 0.0462(10) 0.0669(13) 0.0378(9) 0.0088(10) 0.0061(8) -0.0085(9)
O3 0.0389(10) 0.0530(11) 0.0474(10) -0.0084(9) 0.0064(8) 0.0099(9)
C5 0.0297(12) 0.0451(14) 0.0421(13) 0.0043(12) 0.0037(10) -0.0067(11)
C4 0.0293(11) 0.0371(12) 0.0374(12) -0.0031(11) -0.0008(10) -0.0057(10)
C1 0.0362(12) 0.0398(13) 0.0360(12) -0.0020(11) 0.0037(10) -0.0075(11)
C8 0.0232(11) 0.0434(13) 0.0345(12) 0.0004(11) -0.0002(9) 0.0034(10)
C3 0.0312(13) 0.0442(14) 0.0449(13) 0.0002(12) -0.0058(11) -0.0028(11)
O6 0.0911(16) 0.0758(14) 0.0580(12) -0.0167(15) 0.0377(12) -0.0163(10)
C6 0.0336(13) 0.0430(13) 0.0375(13) 0.0072(12) -0.0018(10) -0.0022(10)
O5 0.0892(16) 0.0762(15) 0.0653(12) -0.0429(13) 0.0272(12) -0.0222(11)
C11 0.0272(12) 0.0485(15) 0.0325(12) -0.0041(12) 0.0018(10) -0.0049(12)
C2 0.0287(12) 0.0488(14) 0.0485(14) 0.0006(12) 0.0033(11) -0.0114(12)
C7 0.0344(13) 0.0416(13) 0.0430(13) -0.0068(12) 0.0000(10) 0.0015(11)
C10 0.0399(14) 0.0588(16) 0.0361(13) -0.0049(14) 0.0047(11) 0.0011(12)
C9 0.0361(13) 0.0501(14) 0.0373(13) -0.0072(12) 0.0027(10) 0.0033(11)
O7 0.134(2) 0.0946(19) 0.112(2) 0.0550(19) -0.042(2) -0.0518(17)
C12 0.101(3) 0.096(3) 0.118(3) 0.032(3) -0.028(3) -0.024(3)

loop_
_atom_type_symbol
_atom_type_description
_atom_type_scat_dispersion_real
_atom_type_scat_dispersion_imag
_atom_type_scat_source
C C 0.0033 0.0000 'International Tables Vol C Tables 4.2.6.8 and 6.1.1.4'
H H 0.0000 0.0000 'International Tables Vol C Tables 4.2.6.8 and 6.1.1.4'
O O 0.0106 0.0000 'International Tables Vol C Tables 4.2.6.8 and 6.1.1.4'

loop_
_geom_angle_atom_site_label_1
_geom_angle_atom_site_label_2
_geom_angle_atom_site_label_3
_geom_angle
C11 O4 H4 109.5
C8 O2 H2 109.5
C1 O1 H1 109.5
C4 C5 H5 119.1
C6 C5 H5 119.1
C6 C5 C4 121.8(2)
C5 C4 C3 117.7(2)
C5 C4 C7 120.9(2)
C3 C4 C7 121.3(2)
O1 C1 C6 117.1(2)
O1 C1 C2 122.8(2)
C6 C1 C2 120.1(2)
O2 C8 C11 108.42(17)
O2 C8 C7 110.29(18)
O2 C8 C9 106.74(18)
C11 C8 C7 108.24(18)
C11 C8 C9 112.71(18)
C9 C8 C7 110.41(19)
C4 C3 H3 119.4
C2 C3 C4 121.2(2)
C2 C3 H3 119.4
C10 O6 H6 109.5
C5 C6 C1 119.5(2)
C5 C6 H6A 120.2
C1 C6 H6A 120.2
O4 C11 C8 112.08(19)
O3 C11 O4 125.1(2)
O3 C11 C8 122.6(2)
C1 C2 C3 119.7(2)
C1 C2 H2A 120.2
C3 C2 H2A 120.2
C4 C7 C8 114.53(19)
C4 C7 H7A 108.6
C4 C7 H7B 108.6
C8 C7 H7A 108.6
C8 C7 H7B 108.6
H7A C7 H7B 107.6
O6 C10 C9 113.4(2)
O5 C10 O6 123.6(2)
O5 C10 C9 122.9(2)
C8 C9 H9A 108.9
C8 C9 H9B 108.9
C10 C9 C8 113.2(2)
C10 C9 H9A 108.9
C10 C9 H9B 108.9
H9A C9 H9B 107.7
C12 O7 H7 109.5
O7 C12 H12A 109.5
O7 C12 H12B 109.5
O7 C12 H12C 109.5
H12A C12 H12B 109.5
H12A C12 H12C 109.5
H12B C12 H12C 109.5

loop_
_geom_bond_atom_site_label_1
_geom_bond_atom_site_label_2
_geom_bond_distance
O4 H4 0.8200
O4 C11 1.317(3)
O2 H2 0.8200
O2 C8 1.424(3)
O1 H1 0.8200
O1 C1 1.374(3)
O3 C11 1.207(3)
C5 H5 0.9300
C5 C4 1.386(3)
C5 C6 1.378(3)
C4 C3 1.388(3)
C4 C7 1.511(3)
C1 C6 1.380(3)
C1 C2 1.381(3)
C8 C11 1.521(3)
C8 C7 1.539(3)
C8 C9 1.523(3)
C3 H3 0.9300
C3 C2 1.385(3)
O6 H6 0.8200
O6 C10 1.298(3)
C6 H6A 0.9300
O5 C10 1.189(3)
C2 H2A 0.9300
C7 H7A 0.9700
C7 H7B 0.9700
C10 C9 1.499(4)
C9 H9A 0.9700
C9 H9B 0.9700
O7 H7 0.8200
O7 C12 1.361(4)
C12 H12A 0.9600
C12 H12B 0.9600
C12 H12C 0.9600

loop_
_geom_hbond_atom_site_label_D
_geom_hbond_atom_site_label_H
_geom_hbond_atom_site_label_A
_geom_hbond_site_symmetry_A
_geom_hbond_distance_DH
_geom_hbond_distance_HA
_geom_hbond_distance_DA
_geom_hbond_angle_DHA
_geom_hbond_publ_flag
O1 H1 O3 4_645 0.82 1.97 2.781(3) 170 yes
O2 H2 O3 . 0.82 2.19 2.655(2) 116 no
O2 H2 O1 4_555 0.82 2.33 2.861(2) 123 yes
O4 H4 O2 1_655 0.82 1.85 2.639(2) 162 yes
O6 H6 O7 . 0.82 1.76 2.575(4) 170 yes
O7 H7 O5 3_466 0.82 1.93 2.694(4) 156 yes

loop_
_geom_torsion_atom_site_label_1
_geom_torsion_atom_site_label_2
_geom_torsion_atom_site_label_3
_geom_torsion_atom_site_label_4
_geom_torsion
O2 C8 C11 O4 171.94(19)
O2 C8 C11 O3 -12.4(3)
O2 C8 C7 C4 68.0(2)
O2 C8 C9 C10 -62.6(2)
O1 C1 C6 C5 179.5(2)
O1 C1 C2 C3 -179.8(2)
C5 C4 C3 C2 0.6(3)
C5 C4 C7 C8 -77.1(3)
C4 C5 C6 C1 0.5(4)
C4 C3 C2 C1 0.1(4)
C3 C4 C7 C8 103.2(3)
O6 C10 C9 C8 148.3(2)
C6 C5 C4 C3 -0.9(3)
C6 C5 C4 C7 179.4(2)
C6 C1 C2 C3 -0.5(4)
O5 C10 C9 C8 -32.1(4)
C11 C8 C7 C4 -50.5(3)
C11 C8 C9 C10 56.3(3)
C2 C1 C6 C5 0.2(4)
C7 C4 C3 C2 -179.7(2)
C7 C8 C11 O4 -68.4(2)
C7 C8 C11 O3 107.2(2)
C7 C8 C9 C10 177.5(2)
C9 C8 C11 O4 54.0(3)
C9 C8 C11 O3 -130.3(2)
C9 C8 C7 C4 -174.29(19)
